data_4069167
loop_
_publ_author_name
'Shaw, Anthony P.'
'Norton, Jack R.'
'Buccella, Daniela'
'Sites, Lauren A.'
'Kleinbach, Shannon S.'
'Jarem, Daniel A.'
'Bocage, Katherine M.'
'Nataro, Chip'

_publ_section_title
;
 Synthesis, Electrochemistry, and Reactivity of Half-Sandwich Ruthenium
 Complexes Bearing Metallocene-Based Bisphosphines
;
_journal_issue 13
_journal_name_full Organometallics
_journal_page_first 3804
_journal_paper_doi 10.1021/om900062a
_journal_volume 28
_journal_year 2009
_chemical_formula_sum 'C52 H59 Co F12 N2 O P4 Ru'
_chemical_formula_weight 1239.89
_chemical_name_systematic
;

 ?

;
_space_group_IT_number 14
_symmetry_cell_setting monoclinic
_symmetry_space_group_name_Hall '-P 2ybc'
_symmetry_space_group_name_H-M 'P 1 21/c 1'
_atom_sites_solution_hydrogens geom
_atom_sites_solution_primary direct
_atom_sites_solution_secondary difmap
_audit_creation_method SHELXL-97
_cell_angle_alpha 90.00
_cell_angle_beta 114.8370(10)
_cell_angle_gamma 90.00
_cell_formula_units_Z 4
_cell_length_a 19.3450(18)
_cell_length_b 13.5915(12)
_cell_length_c 22.247(2)
_cell_measurement_reflns_used 9950
_cell_measurement_temperature 125(2)
_cell_measurement_theta_max 27.87
_cell_measurement_theta_min 2.32
_cell_volume 5308.3(8)
_computing_cell_refinement 'Bruker SMART'
_computing_data_collection 'Bruker SMART'
_computing_data_reduction 'Bruker SAINT'
_computing_molecular_graphics 'Bruker SHELXTL'
_computing_publication_material 'Bruker SHELXTL'
_computing_structure_refinement 'SHELXL-97 (Sheldrick, 1997)'
_computing_structure_solution 'SHELXS-97 (Sheldrick, 1990)'
_diffrn_ambient_temperature 125(2)
_diffrn_measured_fraction_theta_full 0.999
_diffrn_measured_fraction_theta_max 0.999
_diffrn_measurement_device_type 'CCD area detector'
_diffrn_measurement_method 'phi and omega scans'
_diffrn_radiation_monochromator graphite
_diffrn_radiation_source 'fine-focus sealed tube'
_diffrn_radiation_type MoK\a
_diffrn_radiation_wavelength 0.71073
_diffrn_reflns_av_R_equivalents 0.1189
_diffrn_reflns_av_sigmaI/netI 0.1686
_diffrn_reflns_limit_h_max 25
_diffrn_reflns_limit_h_min -25
_diffrn_reflns_limit_k_max 18
_diffrn_reflns_limit_k_min -18
_diffrn_reflns_limit_l_max 29
_diffrn_reflns_limit_l_min -29
_diffrn_reflns_number 53864
_diffrn_reflns_theta_full 28.28
_diffrn_reflns_theta_max 28.28
_diffrn_reflns_theta_min 1.81
_exptl_absorpt_coefficient_mu 0.800
_exptl_absorpt_correction_T_max 0.9920
_exptl_absorpt_correction_T_min 0.6765
_exptl_absorpt_correction_type empirical
_exptl_crystal_colour orange
_exptl_crystal_density_diffrn 1.551
_exptl_crystal_density_method 'not measured'
_exptl_crystal_description plate
_exptl_crystal_F_000 2528
_exptl_crystal_size_max 0.53
_exptl_crystal_size_mid 0.12
_exptl_crystal_size_min 0.01
_refine_diff_density_max 0.880
_refine_diff_density_min -0.686
_refine_diff_density_rms 0.099
_refine_ls_extinction_method none
_refine_ls_goodness_of_fit_ref 1.015
_refine_ls_hydrogen_treatment mixed
_refine_ls_matrix_type full
_refine_ls_number_parameters 624
_refine_ls_number_reflns 13140
_refine_ls_number_restraints 51
_refine_ls_restrained_S_all 1.017
_refine_ls_R_factor_all 0.1521
_refine_ls_R_factor_gt 0.0601
_refine_ls_shift/su_max 0.001
_refine_ls_shift/su_mean 0.000
_refine_ls_structure_factor_coef Fsqd
_refine_ls_weighting_details 'calc w=1/[\s^2^(Fo^2^)+(0.0273P)^2^+0.0000P] where P=(Fo^2^+2Fc^2^)/3'
_refine_ls_weighting_scheme calc
_refine_ls_wR_factor_gt 0.0994
_refine_ls_wR_factor_ref 0.1094
_reflns_number_gt 5354
_reflns_number_total 13140
_reflns_threshold_expression >2sigma(I)
_cod_data_source_file om900062a_si_002.cif
_cod_data_source_block rucos10p
_cod_depositor_comments
;
The following automatic conversions were performed:

'_symmetry_cell_setting' value 'Monoclinic' changed to 'monoclinic'
according to /home/saulius/struct/CIF-dictionaries/cif_core.dic
dictionary named 'cif_core.dic' version 2.4.2 from 2011-04-26.

Automatic conversion script
Id: cif_fix_values 1715 2011-07-08 13:25:40Z adriana 
;
_cod_original_cell_volume 5308.4(8)
_cod_original_sg_symbol_H-M P2(1)/c
_cod_database_code 4069167

loop_
_symmetry_equiv_pos_as_xyz
'x, y, z'
'-x, y+1/2, -z+1/2'
'-x, -y, -z'
'x, -y-1/2, z-1/2'

loop_
_atom_site_label
_atom_site_type_symbol
_atom_site_fract_x
_atom_site_fract_y
_atom_site_fract_z
_atom_site_U_iso_or_equiv
_atom_site_adp_type
_atom_site_occupancy
_atom_site_symmetry_multiplicity
_atom_site_calc_flag
_atom_site_refinement_flags
_atom_site_disorder_assembly
_atom_site_disorder_group
Ru Ru 0.25464(2) 0.20586(3) 0.35207(2) 0.03611(13) Uani 1 1 d . . .
Co Co 0.16220(4) 0.41736(4) 0.44706(3) 0.02969(17) Uani 1 1 d . . .
N N 0.3200(2) 0.3314(3) 0.3833(2) 0.0418(12) Uani 1 1 d . . .
P1 P 0.25017(7) 0.18928(9) 0.45468(7) 0.0365(3) Uani 1 1 d . . .
C1 C 0.3230(4) 0.0655(4) 0.3619(3) 0.0541(16) Uani 1 1 d . . .
P2 P 0.14552(7) 0.30075(10) 0.30240(6) 0.0339(3) Uani 1 1 d . . .
C2 C 0.3486(3) 0.1407(4) 0.3310(3) 0.0527(16) Uani 1 1 d . . .
C3 C 0.2875(3) 0.1698(4) 0.2700(3) 0.0482(15) Uani 1 1 d . . .
C4 C 0.2227(3) 0.1108(4) 0.2611(3) 0.0463(15) Uani 1 1 d . . .
C5 C 0.2443(4) 0.0498(4) 0.3194(3) 0.0492(16) Uani 1 1 d . . .
C6 C 0.3710(4) 0.0011(4) 0.4179(3) 0.077(2) Uani 1 1 d . . .
H6A H 0.3914 -0.0530 0.4011 0.116 Uiso 1 1 calc R . .
H6B H 0.3401 -0.0256 0.4394 0.116 Uiso 1 1 calc R . .
H6C H 0.4132 0.0396 0.4500 0.116 Uiso 1 1 calc R . .
C7 C 0.4292(3) 0.1755(4) 0.3555(3) 0.083(2) Uani 1 1 d . . .
H7A H 0.4570 0.1330 0.3377 0.125 Uiso 1 1 calc R . .
H7B H 0.4535 0.1729 0.4040 0.125 Uiso 1 1 calc R . .
H7C H 0.4299 0.2433 0.3408 0.125 Uiso 1 1 calc R . .
C8 C 0.2940(4) 0.2364(4) 0.2191(3) 0.071(2) Uani 1 1 d . . .
H8A H 0.3101 0.1981 0.1899 0.106 Uiso 1 1 calc R . .
H8B H 0.3317 0.2878 0.2412 0.106 Uiso 1 1 calc R . .
H8C H 0.2445 0.2668 0.1929 0.106 Uiso 1 1 calc R . .
C9 C 0.1521(3) 0.0993(4) 0.1992(3) 0.0592(17) Uani 1 1 d . . .
H9A H 0.1602 0.0493 0.1711 0.089 Uiso 1 1 calc R . .
H9B H 0.1393 0.1621 0.1755 0.089 Uiso 1 1 calc R . .
H9C H 0.1102 0.0788 0.2102 0.089 Uiso 1 1 calc R . .
C10 C 0.1976(3) -0.0352(4) 0.3233(3) 0.0653(18) Uani 1 1 d . . .
H10A H 0.2098 -0.0934 0.3035 0.098 Uiso 1 1 calc R . .
H10B H 0.1434 -0.0194 0.2992 0.098 Uiso 1 1 calc R . .
H10C H 0.2090 -0.0486 0.3698 0.098 Uiso 1 1 calc R . .
C11 C 0.2204(3) 0.2933(4) 0.4915(2) 0.0331(11) Uani 1 1 d . . .
C12 C 0.2667(3) 0.3802(4) 0.5136(2) 0.0407(13) Uani 1 1 d . . .
H12A H 0.3151 0.3925 0.5087 0.049 Uiso 1 1 calc R . .
C13 C 0.2332(3) 0.4458(3) 0.5426(2) 0.0416(14) Uani 1 1 d . . .
H13A H 0.2532 0.5116 0.5623 0.050 Uiso 1 1 calc R . .
C14 C 0.1653(3) 0.4007(3) 0.5382(2) 0.0368(13) Uani 1 1 d . . .
H14A H 0.1283 0.4307 0.5536 0.044 Uiso 1 1 calc R . .
C15 C 0.1566(3) 0.3082(3) 0.5073(2) 0.0332(12) Uani 1 1 d . . .
H15A H 0.1131 0.2617 0.4974 0.040 Uiso 1 1 calc R . .
C16 C 0.1295(3) 0.4053(3) 0.3473(2) 0.0319(12) Uani 1 1 d . . .
C17 C 0.1784(3) 0.4879(3) 0.3750(2) 0.0322(12) Uani 1 1 d . . .
H17A H 0.2288 0.4992 0.3735 0.039 Uiso 1 1 calc R . .
C18 C 0.1432(3) 0.5522(3) 0.4047(2) 0.0367(13) Uani 1 1 d . . .
H18A H 0.1647 0.6157 0.4277 0.044 Uiso 1 1 calc R . .
C19 C 0.0745(3) 0.5096(4) 0.3975(2) 0.0368(13) Uani 1 1 d . . .
H19A H 0.0385 0.5372 0.4148 0.044 Uiso 1 1 calc R . .
C20 C 0.0651(3) 0.4195(3) 0.3627(2) 0.0337(12) Uani 1 1 d . . .
H20A H 0.0213 0.3731 0.3514 0.040 Uiso 1 1 calc R . .
C21 C 0.3653(3) 0.3886(4) 0.3976(3) 0.0567(17) Uani 1 1 d . . .
C22 C 0.4245(4) 0.4642(5) 0.4112(4) 0.137(4) Uani 1 1 d . . .
H22A H 0.4727 0.4325 0.4179 0.205 Uiso 1 1 calc R . .
H22B H 0.4310 0.5008 0.4511 0.205 Uiso 1 1 calc R . .
H22C H 0.4092 0.5096 0.3735 0.205 Uiso 1 1 calc R . .
C30 C 0.3408(3) 0.1747(4) 0.5261(3) 0.0466(15) Uani 1 1 d . . .
C31 C 0.4110(4) 0.1455(5) 0.6421(4) 0.089(2) Uani 1 1 d . . .
H31A H 0.4117 0.1274 0.6836 0.107 Uiso 1 1 calc R . .
C32 C 0.3451(3) 0.1519(4) 0.5882(3) 0.0638(18) Uani 1 1 d . . .
H32A H 0.2991 0.1402 0.5928 0.077 Uiso 1 1 calc R . .
C33 C 0.4785(4) 0.1658(6) 0.6364(4) 0.106(3) Uani 1 1 d . . .
H33A H 0.5257 0.1616 0.6744 0.127 Uiso 1 1 calc R . .
C34 C 0.4777(4) 0.1916(5) 0.5767(4) 0.088(2) Uani 1 1 d . . .
H34A H 0.5237 0.2072 0.5732 0.106 Uiso 1 1 calc R . .
C35 C 0.4093(3) 0.1948(4) 0.5219(3) 0.0610(17) Uani 1 1 d . . .
H35A H 0.4086 0.2111 0.4801 0.073 Uiso 1 1 calc R . .
C40 C 0.1928(3) 0.0868(4) 0.4629(2) 0.0403(13) Uani 1 1 d . . .
C41 C 0.1152(3) 0.0958(4) 0.4390(2) 0.0386(13) Uani 1 1 d . . .
H41A H 0.0915 0.1574 0.4227 0.046 Uiso 1 1 calc R . .
C42 C 0.0707(3) 0.0133(4) 0.4388(2) 0.0513(15) Uani 1 1 d . . .
H42A H 0.0170 0.0188 0.4232 0.062 Uiso 1 1 calc R . .
C43 C 0.1070(4) -0.0759(4) 0.4620(3) 0.0589(17) Uani 1 1 d . . .
H43A H 0.0771 -0.1319 0.4605 0.071 Uiso 1 1 calc R . .
C44 C 0.1844(4) -0.0861(4) 0.4867(3) 0.0586(17) Uani 1 1 d . . .
H44A H 0.2080 -0.1479 0.5027 0.070 Uiso 1 1 calc R . .
C45 C 0.2278(3) -0.0038(4) 0.4880(3) 0.0509(15) Uani 1 1 d . . .
H45A H 0.2817 -0.0090 0.5062 0.061 Uiso 1 1 calc R . .
C50 C 0.1425(3) 0.3643(4) 0.2279(2) 0.0379(13) Uani 1 1 d . . .
C51 C 0.1952(3) 0.4384(4) 0.2361(3) 0.0487(15) Uani 1 1 d . . .
H51A H 0.2290 0.4584 0.2795 0.058 Uiso 1 1 calc R . .
C52 C 0.1992(4) 0.4836(4) 0.1817(3) 0.0589(17) Uani 1 1 d . . .
H52A H 0.2346 0.5352 0.1878 0.071 Uiso 1 1 calc R . .
C53 C 0.1519(4) 0.4534(5) 0.1194(3) 0.0644(19) Uani 1 1 d . . .
H53A H 0.1553 0.4834 0.0822 0.077 Uiso 1 1 calc R . .
C54 C 0.0990(4) 0.3795(5) 0.1098(3) 0.0650(18) Uani 1 1 d . . .
H54A H 0.0657 0.3595 0.0663 0.078 Uiso 1 1 calc R . .
C55 C 0.0951(3) 0.3348(4) 0.1647(3) 0.0493(15) Uani 1 1 d . . .
H55A H 0.0594 0.2835 0.1584 0.059 Uiso 1 1 calc R . .
C60 C 0.0510(3) 0.2426(3) 0.2718(2) 0.0346(12) Uani 1 1 d . . .
C61 C -0.0154(3) 0.2933(4) 0.2336(2) 0.0444(13) Uani 1 1 d . . .
H61A H -0.0127 0.3584 0.2192 0.053 Uiso 1 1 calc R . .
C62 C -0.0850(3) 0.2490(4) 0.2167(3) 0.0508(15) Uani 1 1 d . . .
H62A H -0.1302 0.2832 0.1895 0.061 Uiso 1 1 calc R . .
C63 C -0.0901(3) 0.1563(4) 0.2385(3) 0.0451(14) Uani 1 1 d . . .
H63A H -0.1387 0.1278 0.2281 0.054 Uiso 1 1 calc R . .
C64 C -0.0260(3) 0.1053(4) 0.2750(2) 0.0432(14) Uani 1 1 d . . .
H64A H -0.0296 0.0405 0.2894 0.052 Uiso 1 1 calc R . .
C65 C 0.0451(3) 0.1474(3) 0.2914(2) 0.0338(12) Uani 1 1 d . . .
H65A H 0.0899 0.1108 0.3162 0.041 Uiso 1 1 calc R . .
P3 P -0.08573(8) 0.18407(10) -0.06650(8) 0.0464(4) Uani 1 1 d D . .
F1 F -0.03239(18) 0.0896(2) -0.04552(17) 0.0815(11) Uani 1 1 d D A .
F2 F -0.13885(18) 0.2777(2) -0.08702(15) 0.0668(9) Uani 1 1 d D A .
F3 F -0.0798(7) 0.1951(4) 0.0071(3) 0.100(3) Uani 0.787(18) 1 d PD A 1
F4 F -0.1564(4) 0.1136(5) -0.0828(7) 0.094(3) Uani 0.787(18) 1 d PD A 1
F5 F -0.0958(5) 0.1707(6) -0.1392(3) 0.082(3) Uani 0.787(18) 1 d PD A 1
F6 F -0.0173(3) 0.2571(5) -0.0485(5) 0.091(3) Uani 0.787(18) 1 d PD A 1
F3A F -0.0310(13) 0.2127(17) 0.0066(6) 0.076(8) Uani 0.213(18) 1 d PD A 2
F4A F -0.1433(12) 0.139(2) -0.0422(13) 0.063(9) Uani 0.213(18) 1 d PD A 2
F5A F -0.1337(18) 0.148(3) -0.1391(9) 0.16(2) Uani 0.213(18) 1 d PD A 2
F6A F -0.0231(10) 0.2273(14) -0.0899(13) 0.048(8) Uani 0.213(18) 1 d PD A 2
P4 P 0.35633(13) 0.80882(16) 0.00594(16) 0.1063(9) Uani 1 1 d . . .
F12 F 0.2901(2) 0.8111(3) 0.0293(3) 0.1418(19) Uani 1 1 d . . .
F10 F 0.4245(2) 0.8124(3) -0.0151(3) 0.1410(19) Uani 1 1 d . . .
F11 F 0.3480(3) 0.9213(3) -0.0036(3) 0.156(2) Uani 1 1 d . . .
F9 F 0.3633(3) 0.6977(3) 0.0127(3) 0.181(3) Uani 1 1 d . . .
F8 F 0.4182(3) 0.8204(4) 0.0837(3) 0.156(2) Uani 1 1 d . . .
F7 F 0.3009(4) 0.7988(5) -0.0678(3) 0.232(4) Uani 1 1 d . . .

loop_
_atom_site_aniso_label
_atom_site_aniso_U_11
_atom_site_aniso_U_22
_atom_site_aniso_U_33
_atom_site_aniso_U_23
_atom_site_aniso_U_13
_atom_site_aniso_U_12
Ru 0.0441(3) 0.0326(2) 0.0436(3) 0.0026(2) 0.0301(2) 0.0056(2)
Co 0.0333(4) 0.0310(4) 0.0299(4) 0.0004(3) 0.0182(3) 0.0014(3)
N 0.032(3) 0.055(3) 0.048(3) -0.002(2) 0.026(3) 0.003(2)
P1 0.0438(9) 0.0326(8) 0.0413(9) 0.0068(7) 0.0260(8) 0.0102(7)
C1 0.060(4) 0.054(4) 0.064(4) 0.005(3) 0.042(4) 0.020(3)
P2 0.0420(8) 0.0332(7) 0.0355(8) -0.0006(7) 0.0249(7) -0.0002(7)
C2 0.055(4) 0.045(4) 0.077(5) -0.007(3) 0.046(4) 0.008(3)
C3 0.058(4) 0.047(4) 0.055(4) 0.006(3) 0.038(4) 0.010(3)
C4 0.063(4) 0.039(3) 0.052(4) -0.005(3) 0.040(4) 0.013(3)
C5 0.086(5) 0.030(3) 0.054(4) -0.007(3) 0.051(4) 0.008(3)
C6 0.090(5) 0.064(4) 0.082(5) 0.013(4) 0.039(4) 0.044(4)
C7 0.061(5) 0.086(5) 0.131(6) -0.020(4) 0.068(5) 0.006(4)
C8 0.113(6) 0.052(4) 0.087(5) 0.004(3) 0.081(5) 0.007(3)
C9 0.089(5) 0.052(4) 0.046(4) -0.014(3) 0.038(4) 0.000(3)
C10 0.109(5) 0.036(3) 0.073(5) -0.008(3) 0.060(4) 0.001(3)
C11 0.034(3) 0.039(3) 0.028(3) 0.005(3) 0.014(2) 0.001(3)
C12 0.037(3) 0.045(3) 0.043(3) -0.008(3) 0.019(3) 0.000(3)
C13 0.050(4) 0.035(3) 0.036(3) -0.001(2) 0.015(3) 0.003(3)
C14 0.045(3) 0.038(3) 0.031(3) 0.005(2) 0.019(3) 0.010(3)
C15 0.044(3) 0.031(3) 0.031(3) 0.006(2) 0.021(3) 0.006(2)
C16 0.039(3) 0.031(3) 0.034(3) 0.012(2) 0.024(3) 0.005(2)
C17 0.046(3) 0.024(3) 0.037(3) 0.004(2) 0.028(3) -0.001(2)
C18 0.044(3) 0.032(3) 0.038(3) -0.006(2) 0.021(3) -0.001(2)
C19 0.032(3) 0.047(3) 0.030(3) 0.004(3) 0.012(3) 0.010(3)
C20 0.041(3) 0.033(3) 0.033(3) 0.001(2) 0.022(3) 0.002(2)
C21 0.039(4) 0.055(4) 0.087(5) -0.013(4) 0.036(4) -0.003(3)
C22 0.068(5) 0.097(6) 0.273(12) -0.083(7) 0.097(7) -0.033(4)
C30 0.055(4) 0.046(3) 0.050(4) 0.016(3) 0.033(3) 0.025(3)
C31 0.068(5) 0.131(7) 0.064(5) 0.023(4) 0.023(5) 0.053(5)
C32 0.047(4) 0.098(5) 0.047(4) 0.016(4) 0.019(4) 0.041(3)
C33 0.059(5) 0.165(8) 0.072(6) 0.021(5) 0.006(5) 0.058(5)
C34 0.045(5) 0.134(7) 0.090(6) 0.039(5) 0.032(5) 0.039(4)
C35 0.048(4) 0.074(4) 0.063(4) 0.021(4) 0.025(4) 0.032(3)
C40 0.055(4) 0.032(3) 0.041(3) 0.006(3) 0.028(3) 0.011(3)
C41 0.053(4) 0.037(3) 0.030(3) -0.001(2) 0.022(3) -0.005(3)
C42 0.067(4) 0.052(4) 0.042(4) -0.003(3) 0.029(3) -0.014(3)
C43 0.108(6) 0.032(3) 0.049(4) 0.003(3) 0.044(4) -0.009(4)
C44 0.095(5) 0.039(4) 0.064(4) 0.011(3) 0.055(4) 0.019(4)
C45 0.062(4) 0.046(4) 0.059(4) 0.013(3) 0.039(4) 0.008(3)
C50 0.055(4) 0.038(3) 0.034(3) 0.005(3) 0.031(3) 0.009(3)
C51 0.061(4) 0.051(4) 0.050(4) 0.009(3) 0.039(3) 0.007(3)
C52 0.087(5) 0.058(4) 0.051(4) 0.011(3) 0.047(4) 0.002(3)
C53 0.090(5) 0.074(5) 0.052(5) 0.026(4) 0.052(4) 0.033(4)
C54 0.089(5) 0.078(5) 0.035(4) 0.003(3) 0.033(4) 0.027(4)
C55 0.062(4) 0.062(4) 0.031(3) 0.001(3) 0.027(3) 0.022(3)
C60 0.043(3) 0.031(3) 0.037(3) -0.005(2) 0.024(3) 0.000(2)
C61 0.052(4) 0.031(3) 0.050(4) -0.007(3) 0.021(3) 0.005(3)
C62 0.037(4) 0.048(4) 0.062(4) -0.014(3) 0.016(3) -0.008(3)
C63 0.040(4) 0.047(4) 0.050(4) -0.020(3) 0.021(3) -0.014(3)
C64 0.051(4) 0.038(3) 0.042(4) -0.017(3) 0.021(3) -0.013(3)
C65 0.038(3) 0.037(3) 0.028(3) -0.008(2) 0.015(3) -0.001(3)
P3 0.0517(10) 0.0333(9) 0.0657(12) 0.0045(8) 0.0358(9) 0.0030(7)
F1 0.090(3) 0.063(2) 0.113(3) 0.028(2) 0.064(2) 0.0419(19)
F2 0.087(2) 0.046(2) 0.081(2) 0.0053(17) 0.048(2) 0.0241(17)
F3 0.189(10) 0.053(4) 0.101(5) 0.028(3) 0.102(6) 0.040(5)
F4 0.081(4) 0.061(4) 0.164(10) 0.000(5) 0.072(6) -0.014(3)
F5 0.113(7) 0.090(5) 0.055(4) 0.002(3) 0.048(4) 0.045(5)
F6 0.055(3) 0.065(4) 0.134(8) 0.003(4) 0.019(4) -0.024(3)
F3A 0.080(16) 0.135(19) 0.020(10) -0.023(10) 0.026(10) -0.007(14)
F4A 0.084(18) 0.060(17) 0.08(2) 0.020(13) 0.068(17) 0.006(12)
F5A 0.15(3) 0.16(3) 0.15(3) -0.13(3) 0.04(2) -0.03(2)
F6A 0.031(11) 0.015(10) 0.09(2) 0.009(10) 0.021(13) -0.003(7)
P4 0.0775(16) 0.0728(17) 0.193(3) -0.0238(17) 0.080(2) 0.0049(12)
F12 0.093(3) 0.101(3) 0.265(6) -0.014(4) 0.109(4) 0.002(3)
F10 0.123(4) 0.114(4) 0.239(6) 0.026(4) 0.129(4) 0.045(3)
F11 0.154(4) 0.073(3) 0.312(7) 0.062(4) 0.166(5) 0.054(3)
F9 0.142(4) 0.070(3) 0.366(9) -0.043(4) 0.143(5) -0.004(3)
F8 0.105(4) 0.167(5) 0.182(5) -0.029(4) 0.045(4) -0.006(3)
F7 0.233(7) 0.290(8) 0.106(4) -0.082(5) 0.006(5) 0.080(6)

loop_
_atom_type_symbol
_atom_type_description
_atom_type_scat_dispersion_real
_atom_type_scat_dispersion_imag
_atom_type_scat_source
C C 0.0033 0.0016 'International Tables Vol C Tables 4.2.6.8 and 6.1.1.4'
H H 0.0000 0.0000 'International Tables Vol C Tables 4.2.6.8 and 6.1.1.4'
N N 0.0061 0.0033 'International Tables Vol C Tables 4.2.6.8 and 6.1.1.4'
F F 0.0171 0.0103 'International Tables Vol C Tables 4.2.6.8 and 6.1.1.4'
P P 0.1023 0.0942 'International Tables Vol C Tables 4.2.6.8 and 6.1.1.4'
Co Co 0.3494 0.9721 'International Tables Vol C Tables 4.2.6.8 and 6.1.1.4'
Ru Ru -1.2594 0.8363 'International Tables Vol C Tables 4.2.6.8 and 6.1.1.4'
O O 0.0106 0.0060 'International Tables Vol C Tables 4.2.6.8 and 6.1.1.4'

loop_
_geom_angle_atom_site_label_1
_geom_angle_atom_site_label_2
_geom_angle_atom_site_label_3
_geom_angle
N Ru C5 148.98(19)
N Ru C3 96.45(18)
C5 Ru C3 62.55(18)
N Ru C2 87.73(18)
C5 Ru C2 61.6(2)
C3 Ru C2 37.36(18)
N Ru C4 132.35(18)
C5 Ru C4 37.62(17)
C3 Ru C4 37.22(18)
C2 Ru C4 61.8(2)
N Ru C1 114.3(2)
C5 Ru C1 37.02(19)
C3 Ru C1 62.62(19)
C2 Ru C1 36.92(18)
C4 Ru C1 62.4(2)
N Ru P2 90.42(12)
C5 Ru P2 115.84(17)
C3 Ru P2 104.37(15)
C2 Ru P2 140.87(17)
C4 Ru P2 92.25(14)
C1 Ru P2 152.43(17)
N Ru P1 91.15(12)
C5 Ru P1 101.11(14)
C3 Ru P1 157.34(15)
C2 Ru P1 122.24(17)
C4 Ru P1 135.52(14)
C1 Ru P1 94.80(14)
P2 Ru P1 96.87(4)
C17 Co C12 105.3(2)
C17 Co C14 155.6(2)
C12 Co C14 68.54(19)
C17 Co C20 69.33(19)
C12 Co C20 160.80(19)
C14 Co C20 123.96(19)
C17 Co C19 69.16(19)
C12 Co C19 155.9(2)
C14 Co C19 106.38(19)
C20 Co C19 41.06(17)
C17 Co C18 41.56(16)
C12 Co C18 120.1(2)
C14 Co C18 119.57(19)
C20 Co C18 68.82(19)
C19 Co C18 40.38(17)
C17 Co C13 118.9(2)
C12 Co C13 40.92(17)
C14 Co C13 40.97(18)
C20 Co C13 157.99(18)
C19 Co C13 119.82(19)
C18 Co C13 103.08(19)
C17 Co C15 161.29(18)
C12 Co C15 69.3(2)
C14 Co C15 40.70(17)
C20 Co C15 109.66(19)
C19 Co C15 123.16(19)
C18 Co C15 156.80(18)
C13 Co C15 69.35(19)
C17 Co C11 122.98(18)
C12 Co C11 41.70(18)
C14 Co C11 69.03(18)
C20 Co C11 124.78(19)
C19 Co C11 160.53(19)
C18 Co C11 158.58(19)
C13 Co C11 69.90(18)
C15 Co C11 41.21(16)
C17 Co C16 41.40(16)
C12 Co C16 122.55(19)
C14 Co C16 161.53(19)
C20 Co C16 41.41(16)
C19 Co C16 69.59(18)
C18 Co C16 69.74(18)
C13 Co C16 156.90(19)
C15 Co C16 125.45(18)
C11 Co C16 108.44(18)
C21 N Ru 166.3(4)
C30 P1 C40 103.4(2)
C30 P1 C11 93.6(2)
C40 P1 C11 102.9(2)
C30 P1 Ru 116.62(17)
C40 P1 Ru 116.30(16)
C11 P1 Ru 120.51(15)
C5 C1 C2 106.0(5)
C5 C1 C6 125.7(6)
C2 C1 C6 127.0(6)
C5 C1 Ru 69.4(3)
C2 C1 Ru 70.1(3)
C6 C1 Ru 135.0(4)
C16 P2 C60 99.5(2)
C16 P2 C50 100.2(2)
C60 P2 C50 102.5(2)
C16 P2 Ru 119.92(16)
C60 P2 Ru 120.09(17)
C50 P2 Ru 111.52(16)
C3 C2 C1 109.8(5)
C3 C2 C7 125.3(6)
C1 C2 C7 124.6(6)
C3 C2 Ru 70.8(3)
C1 C2 Ru 73.0(3)
C7 C2 Ru 127.8(4)
C2 C3 C4 107.7(5)
C2 C3 C8 125.9(5)
C4 C3 C8 125.6(6)
C2 C3 Ru 71.9(3)
C4 C3 Ru 72.6(3)
C8 C3 Ru 129.2(4)
C3 C4 C5 106.9(5)
C3 C4 C9 126.8(5)
C5 C4 C9 125.4(5)
C3 C4 Ru 70.2(3)
C5 C4 Ru 69.9(3)
C9 C4 Ru 133.7(3)
C1 C5 C4 109.6(5)
C1 C5 C10 125.4(5)
C4 C5 C10 122.8(6)
C1 C5 Ru 73.6(3)
C4 C5 Ru 72.5(3)
C10 C5 Ru 133.9(4)
C15 C11 C12 106.1(4)
C15 C11 P1 132.8(4)
C12 C11 P1 121.0(3)
C15 C11 Co 69.2(3)
C12 C11 Co 67.9(3)
P1 C11 Co 129.2(2)
C13 C12 C11 109.6(4)
C13 C12 Co 70.3(3)
C11 C12 Co 70.3(3)
C12 C13 C14 106.6(4)
C12 C13 Co 68.8(3)
C14 C13 Co 69.1(3)
C15 C14 C13 109.8(4)
C15 C14 Co 70.3(3)
C13 C14 Co 69.9(3)
C14 C15 C11 107.9(4)
C14 C15 Co 69.0(3)
C11 C15 Co 69.6(3)
C17 C16 C20 105.9(4)
C17 C16 P2 127.6(3)
C20 C16 P2 126.5(4)
C17 C16 Co 67.7(3)
C20 C16 Co 68.5(3)
P2 C16 Co 127.4(2)
C18 C17 C16 108.8(4)
C18 C17 Co 70.0(3)
C16 C17 Co 70.8(2)
C19 C18 C17 107.9(4)
C19 C18 Co 69.8(3)
C17 C18 Co 68.4(2)
C18 C19 C20 108.6(4)
C18 C19 Co 69.8(3)
C20 C19 Co 69.5(3)
C19 C20 C16 108.7(4)
C19 C20 Co 69.5(3)
C16 C20 Co 70.1(3)
N C21 C22 175.6(7)
C32 C30 C35 116.8(5)
C32 C30 P1 121.9(4)
C35 C30 P1 121.0(4)
C32 C31 C33 118.9(7)
C31 C32 C30 123.0(6)
C34 C33 C31 120.7(7)
C33 C34 C35 119.0(6)
C34 C35 C30 121.5(6)
C41 C40 C45 119.9(5)
C41 C40 P1 120.2(4)
C45 C40 P1 119.6(4)
C40 C41 C42 119.8(5)
C43 C42 C41 118.6(5)
C44 C43 C42 122.5(6)
C43 C44 C45 118.4(5)
C44 C45 C40 120.8(5)
C55 C50 C51 118.8(5)
C55 C50 P2 122.4(4)
C51 C50 P2 118.5(4)
C52 C51 C50 120.8(5)
C53 C52 C51 119.7(6)
C52 C53 C54 120.7(5)
C53 C54 C55 119.3(6)
C50 C55 C54 120.6(6)
C65 C60 C61 118.6(5)
C65 C60 P2 119.0(4)
C61 C60 P2 122.2(4)
C62 C61 C60 119.8(5)
C63 C62 C61 121.0(6)
C64 C63 C62 119.9(5)
C63 C64 C65 120.2(5)
C60 C65 C64 120.3(5)
F4A P3 F5 121.3(10)
F4A P3 F6 144.5(9)
F5 P3 F6 93.6(4)
F4A P3 F5A 91.8(7)
F5 P3 F5A 29.6(10)
F6 P3 F5A 122.3(10)
F4A P3 F3A 90.5(6)
F5 P3 F3A 147.2(9)
F6 P3 F3A 56.6(8)
F5A P3 F3A 174.0(16)
F4A P3 F2 86.9(10)
F5 P3 F2 90.6(3)
F6 P3 F2 86.6(3)
F5A P3 F2 85.7(15)
F3A P3 F2 100.0(8)
F4A P3 F4 33.1(8)
F5 P3 F4 88.4(4)
F6 P3 F4 177.2(4)
F5A P3 F4 59.5(9)
F3A P3 F4 121.9(8)
F2 P3 F4 91.5(3)
F4A P3 F1 92.8(10)
F5 P3 F1 89.6(3)
F6 P3 F1 93.6(3)
F5A P3 F1 94.5(15)
F3A P3 F1 79.9(8)
F2 P3 F1 179.7(2)
F4 P3 F1 88.3(3)
F4A P3 F3 55.7(8)
F5 P3 F3 176.9(5)
F6 P3 F3 89.3(4)
F5A P3 F3 147.3(9)
F3A P3 F3 35.9(7)
F2 P3 F3 88.8(3)
F4 P3 F3 88.6(4)
F1 P3 F3 90.9(3)
F4A P3 F6A 177.3(11)
F5 P3 F6A 59.4(9)
F6 P3 F6A 35.4(7)
F5A P3 F6A 89.0(7)
F3A P3 F6A 88.5(6)
F2 P3 F6A 95.7(6)
F4 P3 F6A 147.0(8)
F1 P3 F6A 84.6(6)
F3 P3 F6A 123.6(8)
F9 P4 F11 178.0(4)
F9 P4 F7 90.6(4)
F11 P4 F7 87.5(4)
F9 P4 F12 92.1(3)
F11 P4 F12 88.5(2)
F7 P4 F12 93.1(3)
F9 P4 F10 90.6(2)
F11 P4 F10 88.9(2)
F7 P4 F10 89.0(4)
F12 P4 F10 176.6(3)
F9 P4 F8 89.8(3)
F11 P4 F8 92.2(3)
F7 P4 F8 177.8(4)
F12 P4 F8 89.1(3)
F10 P4 F8 88.8(3)

loop_
_geom_bond_atom_site_label_1
_geom_bond_atom_site_label_2
_geom_bond_distance
Ru N 2.063(5)
Ru C5 2.224(5)
Ru C3 2.226(5)
Ru C2 2.241(5)
Ru C4 2.258(5)
Ru C1 2.279(5)
Ru P2 2.3198(14)
Ru P1 2.3314(13)
Co C17 2.002(4)
Co C12 2.005(5)
Co C14 2.015(5)
Co C20 2.022(5)
Co C19 2.023(5)
Co C18 2.023(5)
Co C13 2.026(5)
Co C15 2.032(4)
Co C11 2.038(5)
Co C16 2.043(4)
N C21 1.112(6)
P1 C30 1.816(6)
P1 C40 1.837(5)
P1 C11 1.843(5)
C1 C5 1.431(7)
C1 C2 1.432(7)
C1 C6 1.485(7)
P2 C16 1.836(5)
P2 C60 1.840(5)
P2 C50 1.847(5)
C2 C3 1.430(7)
C2 C7 1.496(7)
C3 C4 1.431(7)
C3 C8 1.496(7)
C4 C5 1.445(7)
C4 C9 1.484(7)
C5 C10 1.491(7)
C11 C15 1.432(6)
C11 C12 1.439(6)
C12 C13 1.409(6)
C13 C14 1.414(6)
C14 C15 1.408(6)
C16 C17 1.431(6)
C16 C20 1.437(6)
C17 C18 1.428(6)
C18 C19 1.396(6)
C19 C20 1.418(6)
C21 C22 1.473(8)
C30 C32 1.385(7)
C30 C35 1.395(7)
C31 C32 1.336(7)
C31 C33 1.393(9)
C33 C34 1.368(9)
C34 C35 1.372(8)
C40 C41 1.371(6)
C40 C45 1.404(6)
C41 C42 1.413(6)
C42 C43 1.387(7)
C43 C44 1.368(7)
C44 C45 1.391(7)
C50 C55 1.377(6)
C50 C51 1.391(6)
C51 C52 1.387(6)
C52 C53 1.363(7)
C53 C54 1.386(8)
C54 C55 1.394(7)
C60 C65 1.385(6)
C60 C61 1.389(6)
C61 C62 1.376(6)
C62 C63 1.368(6)
C63 C64 1.354(6)
C64 C65 1.390(6)
P3 F4A 1.555(12)
P3 F5 1.555(5)
P3 F6 1.566(5)
P3 F5A 1.567(13)
P3 F3A 1.572(11)
P3 F2 1.578(3)
P3 F4 1.582(6)
P3 F1 1.590(3)
P3 F3 1.599(5)
P3 F6A 1.617(11)
P4 F9 1.519(5)
P4 F11 1.543(4)
P4 F7 1.543(6)
P4 F12 1.572(4)
P4 F10 1.575(4)
P4 F8 1.647(6)
